data_2006754
loop_
_publ_author_name
'Xu, Wei'
'Wahle, Mark C.'
'Stowell, Joseph G.'
'Byrn, Stephen R.'

_publ_section_title
;
 Spirapril Hydrochloride Hydrate
;
_journal_issue 12
_journal_name_full 'Acta Crystallographica Section C'
_journal_page_first 1917
_journal_page_last 1919
_journal_paper_doi 10.1107/S0108270197008287
_journal_volume 53
_journal_year 1997
_chemical_formula_moiety 'C22 H31 N2 O5 S2, Cl1 -, H2 O1'
_chemical_formula_structural 'C22 H31 N2 O5 S2,Cl1,H2 O1'
_chemical_formula_sum 'C22 H33 Cl N2 O6 S2'
_chemical_formula_weight 521.10
_chemical_name_systematic
;
[8S-[7[R*(R*)],8R*]]-7-[2-[[1-(ethoxycarbonyl)-3-
phenylpropyl]-amino]-1-oxopropyl]-1,4-dithia-7-
azaspiro[4.4]nonane-8-carboxylic acid hydrochloride
;
_space_group_crystal_system orthorhombic
_space_group_IT_number 19
_space_group_name_Hall 'P 2ac 2ab'
_space_group_name_H-M_alt 'P 21 21 21'
_atom_type_scat_source 'International Tables for Crystallography (Vol. C)'
_cell_angle_alpha 90.00
_cell_angle_beta 90.00
_cell_angle_gamma 90.00
_cell_formula_units_Z 4
_cell_length_a 10.5075(15)
_cell_length_b 10.6251(15)
_cell_length_c 23.407(3)
_cell_measurement_reflns_used 25
_cell_measurement_temperature 296
_cell_measurement_theta_max 24
_cell_measurement_theta_min 20
_cell_volume 2613.2(6)
_computing_cell_refinement CAD-4
_computing_data_collection 'CAD-4 (Enraf-Nonius, 1977)'
_computing_data_reduction 'PROCESS MolEN (Fair, 1990)'
_computing_molecular_graphics ORTEPII
_computing_publication_material 'CIF VAX MolEN'
_computing_structure_refinement 'SHELXL93 (Sheldrick, 1993)'
_computing_structure_solution 'SIR (Altomare et al., 1989) (direct methods)'
_diffrn_ambient_temperature 296
_diffrn_measurement_device Enraf_Nonius_CAD4
_diffrn_measurement_method 3\q/5\q
_diffrn_radiation_type MoK\a
_diffrn_radiation_wavelength 0.71073
_diffrn_reflns_av_R_equivalents 0.000
_diffrn_reflns_limit_h_max 13
_diffrn_reflns_limit_h_min -13
_diffrn_reflns_limit_k_max 13
_diffrn_reflns_limit_k_min 0
_diffrn_reflns_limit_l_max 30
_diffrn_reflns_limit_l_min 0
_diffrn_reflns_number 3482
_diffrn_reflns_theta_max 27.82
_diffrn_reflns_theta_min 2.52
_diffrn_standards_decay_% 0.16
_diffrn_standards_interval_time 83
_diffrn_standards_number 3
_exptl_absorpt_coefficient_mu 0.34
_exptl_absorpt_correction_type none
_exptl_crystal_colour colorless
_exptl_crystal_density_diffrn 1.325
_exptl_crystal_density_method 'not measured'
_exptl_crystal_description needle
_exptl_crystal_F_000 1104
_exptl_crystal_size_max 0.63
_exptl_crystal_size_mid 0.38
_exptl_crystal_size_min 0.32
_refine_diff_density_max 0.24
_refine_diff_density_min -0.27
_refine_ls_abs_structure_Flack -0.22(10)
_refine_ls_extinction_method none
_refine_ls_goodness_of_fit_all 1.09
_refine_ls_goodness_of_fit_obs 1.052
_refine_ls_hydrogen_treatment 'H atoms: see text'
_refine_ls_matrix_type full
_refine_ls_number_parameters 422
_refine_ls_number_reflns 3482
_refine_ls_number_restraints 0
_refine_ls_R_factor_all 0.061
_refine_ls_R_factor_obs .040
_refine_ls_shift/esd_max 0.017
_refine_ls_structure_factor_coef Fsqd
_refine_ls_weighting_details 'w = 1/[\s^2^(Fo^2^)+(0.0461P)^2^+0.7969P] where P=(Fo^2^+2Fc^2^)/3'
_refine_ls_weighting_scheme calc
_refine_ls_wR_factor_all 0.108
_refine_ls_wR_factor_obs .092
_reflns_number_observed 2786
_reflns_number_total 3482
_reflns_observed_criterion >2.0\s(I)
_cod_data_source_file bk1260.cif
_cod_data_source_block SPIRAH
_cod_depositor_comments
;
 Updating space group information and adding the symmetry operation list.

 Antanas Vaitkus,
 2018-06-18

 Marking atoms 'C20A', 'H20A', 'H20B', 'H20C' and 'C20B', 'H20D', 'H20E', 'H20F'
 as belonging to disorder groups '1' and '2' with the occupancies of 0.659(8)
 and 0.341(8) accordingly after consulting the original publication.

 Antanas Vaitkus,
 2018-06-18

The following automatic conversions were performed:

'_refine_ls_weighting_scheme' value 'calc w =
1/[\s^2^(Fo^2^)+(0.0461P)^2^+0.7969P] where P=(Fo^2^+2Fc^2^)/3' was
changed to 'calc'. New tag '_refine_ls_weighting_details' was
created. The value of the new tag was set to 'w =
1/[\s^2^(Fo^2^)+(0.0461P)^2^+0.7969P] where P=(Fo^2^+2Fc^2^)/3'.

Automatic conversion script
Id: cif_fix_values 3143 2015-03-26 13:38:13Z robertas 
;
_cod_original_cell_volume 2613.1(6)
_cod_original_formula_sum 'C22 H33 Cl1 N2 O6 S2'
_cod_database_code 2006754

loop_
_space_group_symop_id
_space_group_symop_operation_xyz
1 x,y,z
2 -x+1/2,-y,z+1/2
3 x+1/2,-y+1/2,-z
4 -x,y+1/2,-z+1/2

loop_
_atom_site_aniso_label
_atom_site_aniso_U_11
_atom_site_aniso_U_22
_atom_site_aniso_U_33
_atom_site_aniso_U_12
_atom_site_aniso_U_13
_atom_site_aniso_U_23
Cl .0534(6) .0242(4) .0639(6) .0017(4) -.0075(5) -.0007(5)
S12 .0408(5) .0455(5) .0443(5) .0085(5) .0047(5) -.0025(5)
S15 .0566(6) .0487(6) .0357(5) .0127(6) -.0075(5) .0094(5)
O6 .0517(15) .0264(12) .0358(12) -.0064(13) -.0131(12) .0068(11)
O18 .059(2) .0248(12) .051(2) .0007(13) .0036(14) .0057(12)
O19 .073(2) .0331(14) .0435(15) .005(2) .014(2) -.0060(12)
O81 .0381(14) .0314(14) .063(2) .0062(12) .0099(14) .0077(13)
O82 .055(2) .0216(13) .069(2) .0022(13) .017(2) .0111(14)
O100 .049(2) .087(3) .065(2) .005(2) -.007(2) -.012(2)
N4 .0286(15) .0230(14) .0350(15) -.0010(13) -.0058(13) -.0009(12)
N7 .0344(15) .0192(12) .0353(15) -.0034(12) -.0068(13) .0034(12)
C1 .064(3) .031(2) .043(2) -.011(2) -.018(2) .003(2)
C2 .047(2) .025(2) .032(2) .000(2) -.004(2) .0021(15)
C3 .037(2) .023(2) .030(2) -.004(2) -.0016(15) -.0004(15)
C5 .031(2) .0195(15) .031(2) -.0004(14) -.0062(14) .0017(14)
C6 .033(2) .021(2) .029(2) .0020(14) -.0004(14) .0006(13)
C8 .033(2) .023(2) .029(2) -.0012(14) -.001(2) .0000(14)
C9 .036(2) .029(2) .037(2) .000(2) -.004(2) .000(2)
C10 .034(2) .027(2) .032(2) .005(2) -.0040(15) .0059(15)
C11 .035(2) .023(2) .034(2) .001(2) -.003(2) .0060(14)
C13 .062(3) .040(2) .073(3) .024(3) -.008(3) -.006(2)
C14 .062(3) .041(2) .067(3) .015(2) -.014(3) .010(2)
C16 .039(2) .031(2) .038(2) -.001(2) .001(2) -.001(2)
C18 .035(2) .027(2) .040(2) .005(2) -.003(2) -.001(2)
C19A .097(4) .043(2) .056(3) .025(3) .008(3) -.014(2)
C19B .097(4) .043(2) .056(3) .025(3) .008(3) -.014(2)
C21 .049(2) .027(2) .035(2) -.005(2) -.006(2) .0016(15)
C22 .047(2) .044(2) .051(2) .002(2) .005(2) .001(2)
C23 .057(3) .042(3) .072(3) .007(2) -.017(3) .006(2)
C24 .087(4) .043(3) .051(3) -.011(3) -.023(3) .019(2)
C25 .077(3) .061(3) .042(2) -.008(3) .014(3) .012(2)
C26 .047(2) .038(2) .058(3) .000(2) .004(2) .006(2)
C81 .034(2) .023(2) .035(2) -.0013(15) -.003(2) .0025(15)
C20A .141(10) .049(5) .071(6) .007(6) -.028(7) -.012(4)
C20B .139(19) .087(13) .042(8) .069(13) -.011(9) -.019(8)

loop_
_atom_site_label
_atom_site_fract_x
_atom_site_fract_y
_atom_site_fract_z
_atom_site_U_iso_or_equiv
_atom_site_thermal_displace_type
_atom_site_calc_flag
_atom_site_occupancy
_atom_site_disorder_group
Cl 1.21012(10) .75742(9) .31069(5) .0472(3) Uani ? 1 .
S12 .47084(10) .96146(11) .17998(4) .0435(3) Uani ? 1 .
S15 .55274(11) .97193(11) .05985(4) .0470(3) Uani ? 1 .
O6 .8265(3) .7461(2) .27116(10) .0380(7) Uani ? 1 .
O18 .9127(3) 1.1751(2) .33057(12) .0449(9) Uani ? 1 .
O19 .8021(3) 1.1269(3) .40971(11) .0499(8) Uani ? 1 .
O81 .8279(3) .5886(3) .15357(12) .0442(8) Uani ? 1 .
O82 .6632(3) .5080(3) .20125(15) .0485(9) Uani ? 1 .
O100 .3623(4) .6003(4) .2085(2) .0670(12) Uani ? 1 .
N4 .9656(3) .9383(3) .30467(13) .0289(7) Uani ? 1 .
N7 .7474(3) .8322(2) .19126(13) .0296(7) Uani ? 1 .
C1 .9044(5) .7485(4) .4058(2) .0460(12) Uani ? 1 .
C2 .9323(4) .8886(3) .4073(2) .0347(10) Uani ? 1 .
C3 .8798(4) .9589(3) .35480(14) .0300(10) Uani ? 1 .
C5 .9073(3) .9507(3) .24588(14) .0272(9) Uani ? 1 .
C6 .8234(3) .8339(3) .23716(14) .0277(10) Uani ? 1 .
C8 .6597(3) .7254(3) .18434(14) .0283(10) Uani ? 1 .
C9 .5850(4) .7578(4) .1299(2) .0340(10) Uani ? 1 .
C10 .5874(4) .9027(3) .12943(15) .0310(10) Uani ? 1 .
C11 .7248(4) .9301(3) .1480(2) .0307(10) Uani ? 1 .
C13 .4532(6) 1.1131(4) .1448(2) .0583(14) Uani ? 1 .
C14 .4355(5) 1.0864(4) .0822(2) .0567(14) Uani ? 1 .
C16 1.0144(4) .9628(4) .2027(2) .0360(10) Uani ? 1 .
C18 .8689(4) 1.1006(4) .3631(2) .0340(10) Uani ? 1 .
C19 .7825(6) 1.2607(4) .4213(2) .0653(16) Uani ? 1 .
C21 .9439(4) .6804(3) .45937(15) .0370(10) Uani ? 1 .
C22 1.0638(4) .6267(4) .4630(2) .0473(10) Uani ? 1 .
C23 1.1016(5) .5638(5) .5118(2) .0570(15) Uani ? 1 .
C24 1.0213(6) .5546(5) .5580(2) .0603(17) Uani ? 1 .
C25 .9015(5) .6095(5) .5555(2) .0600(14) Uani ? 1 .
C26 .8643(5) .6718(4) .5059(2) .0477(12) Uani ? 1 .
C81 .7286(3) .6008(3) .1784(2) .0307(10) Uani ? 1 .
C20A .8839(12) 1.3102(8) .4510(4) .087(4) Uani ? 0.659(8) 1
C20B .738(2) 1.2807(18) .4790(6) .089(7) Uani ? 0.341(8) 2
H3 .792(4) .929(3) .3430(15) .028(9) Uiso ? 1 .
H5 .855(3) 1.024(4) .2463(13) .021(8) Uiso ? 1 .
H8 .602(4) .716(4) .2131(15) .034(10) Uiso ? 1 .
H1A .827(5) .732(4) .4009(17) .042(13) Uiso ? 1 .
H1B .939(6) .713(5) .369(2) .088(19) Uiso ? 1 .
H22 1.124(4) .638(4) .4347(18) .053(13) Uiso ? 1 .
H23 1.184(6) .520(6) .515(2) .10(2) Uiso ? 1 .
H24 1.054(5) .521(5) .591(2) .075(16) Uiso ? 1 .
H25 .854(6) .605(6) .589(3) .10(2) Uiso ? 1 .
H26 .787(4) .710(4) .5044(19) .044(12) Uiso ? 1 .
H2A .897(4) .926(4) .4392(16) .033(10) Uiso ? 1 .
H2B 1.031(4) .899(4) .4109(17) .050(12) Uiso ? 1 .
H4A 1.003(4) .856(5) .3075(18) .052(12) Uiso ? 1 .
H4B 1.027(4) .985(4) .3057(18) .039(11) Uiso ? 1 .
H82 .698(5) .449(5) .198(2) .049(14) Uiso ? 1 .
H9A .502(5) .726(4) .1352(18) .053(13) Uiso ? 1 .
H9B .628(4) .730(4) .0961(16) .030(10) Uiso ? 1 .
H101 .420(5) .565(5) .237(2) .057(18) Uiso ? 1 .
H102 .326(12) .667(11) .237(5) .28(6) Uiso ? 1 .
H11A .786(3) .920(3) .1175(15) .024(9) Uiso ? 1 .
H11B .732(4) 1.010(4) .1635(17) .037(11) Uiso ? 1 .
H13A .539(8) 1.153(8) .146(3) .14(3) Uiso ? 1 .
H13B .370(5) 1.151(5) .1603(18) .057(13) Uiso ? 1 .
H14A .344(5) 1.042(5) .0767(18) .060(13) Uiso ? 1 .
H14B .444(5) 1.167(5) .059(2) .069(15) Uiso ? 1 .
H16A 1.080(4) .890(4) .2101(15) .035(10) Uiso ? 1 .
H16B .978(4) .972(5) .1663(19) .053(13) Uiso ? 1 .
H16C 1.070(5) 1.037(5) .2097(18) .056(13) Uiso ? 1 .
H19A .7724 1.3056 .3855 .0850 Uiso ? 1 .
H19B .7052 1.2717 .4433 .0850 Uiso ? 1 .
H20A .869 1.3981 .458 .1130 Uiso ? 0.659(8) 1
H20B .9603 1.300 .4290 .1130 Uiso ? 0.659(8) 1
H20C .893 1.267 .4868 .1130 Uiso ? 0.659(8) 1
H20D .778 1.221 .5040 .1160 Uiso ? 0.341(8) 2
H20E .648 1.270 .4804 .1160 Uiso ? 0.341(8) 2
H20F .760 1.365 .491 .1160 Uiso ? 0.341(8) 2

loop_
_geom_angle_atom_site_label_1
_geom_angle_atom_site_label_2
_geom_angle_atom_site_label_3
_geom_angle
C10 S12 C13 94.5(2)
C14 S15 C10 98.6(2)
C18 O19 C19 115.5(3)
H82 O82 C81 110(4)
H101 O100 H102 93(7)
H4B N4 H4A 103(4)
H4B N4 C3 111(3)
H4A N4 C3 109(3)
H4B N4 C5 107(3)
H4A N4 C5 108(3)
C3 N4 C5 117.2(3)
C6 N7 C8 118.2(3)
C6 N7 C11 129.7(3)
C8 N7 C11 111.7(3)
H1A C1 H1B 99(4)
H1A C1 C21 107(3)
H1B C1 C21 116(3)
H1A C1 C2 113(3)
H1B C1 C2 108(3)
C21 C1 C2 113.5(3)
H2A C2 H2B 107(4)
H2A C2 C1 112(3)
H2B C2 C1 107(3)
H2A C2 C3 107(2)
H2B C2 C3 112(2)
C1 C2 C3 112.9(3)
H3 C3 N4 107(2)
H3 C3 C18 106(2)
N4 C3 C18 106.8(3)
H3 C3 C2 113(2)
N4 C3 C2 109.8(3)
C18 C3 C2 113.9(3)
H5 C5 N4 107(2)
H5 C5 C16 111(2)
N4 C5 C16 108.2(3)
H5 C5 C6 109(2)
N4 C5 C6 106.4(3)
C16 C5 C6 113.9(3)
O6 C6 N7 121.7(3)
O6 C6 C5 120.9(3)
N7 C6 C5 117.4(3)
H8 C8 N7 115(2)
H8 C8 C81 107(2)
N7 C8 C81 112.7(3)
H8 C8 C9 107(2)
N7 C8 C9 103.8(3)
C81 C8 C9 111.3(3)
H9A C9 H9B 116(4)
H9A C9 C8 107(3)
H9B C9 C8 112(2)
H9A C9 C10 112(3)
H9B C9 C10 107(2)
C8 C9 C10 102.8(3)
C11 C10 C9 101.7(3)
C11 C10 S12 112.6(2)
C9 C10 S12 109.2(3)
C11 C10 S15 111.4(3)
C9 C10 S15 114.0(3)
S12 C10 S15 108.0(2)
H11B C11 H11A 110(3)
H11B C11 N7 112(3)
H11A C11 N7 109(2)
H11B C11 C10 111(3)
H11A C11 C10 113(2)
N7 C11 C10 102.3(3)
H13A C13 H13B 126(5)
H13A C13 C14 103(4)
H13B C13 C14 108(2)
H13A C13 S12 106(5)
H13B C13 S12 106(3)
C14 C13 S12 106.7(3)
H14B C14 H14A 112(4)
H14B C14 C13 111(3)
H14A C14 C13 108(2)
H14B C14 S15 110(3)
H14A C14 S15 106(3)
C13 C14 S15 108.9(3)
H16B C16 H16C 108(4)
H16B C16 H16A 119(4)
H16C C16 H16A 100(3)
H16B C16 C5 108(3)
H16C C16 C5 113(3)
H16A C16 C5 108(2)
O18 C18 O19 126.1(4)
O18 C18 C3 123.2(4)
O19 C18 C3 110.6(3)
C20A C19 O19 110.9(6)
C20B C19 O19 111.2(9)
C26 C21 C22 118.4(4)
C26 C21 C1 121.6(4)
C22 C21 C1 119.9(4)
H22 C22 C23 117(3)
H22 C22 C21 122(3)
C23 C22 C21 120.8(4)
H23 C23 C24 116(3)
H23 C23 C22 123(4)
C24 C23 C22 120.5(5)
H24 C24 C23 118(3)
H24 C24 C25 123(3)
C23 C24 C25 119.4(4)
H25 C25 C24 116(4)
H25 C25 C26 125(4)
C24 C25 C26 119.4(5)
H26 C26 C21 119(3)
H26 C26 C25 120(3)
C21 C26 C25 121.4(4)
O81 C81 O82 124.7(3)
O81 C81 C8 123.6(3)
O82 C81 C8 111.6(3)

loop_
_geom_bond_atom_site_label_1
_geom_bond_atom_site_label_2
_geom_bond_distance
_geom_bond_publ_flag
S12 C10 1.814(4) ?
S12 C13 1.819(5) ?
S15 C14 1.809(5) ?
S15 C10 1.824(3) ?
O6 C6 1.226(4) ?
O18 C18 1.190(4) ?
O19 C18 1.328(5) ?
O19 C19 1.462(5) ?
O81 C81 1.201(4) ?
O82 H82 .74(5) ?
O82 C81 1.315(4) ?
O100 H101 .98(5) ?
O100 H102 1.05(12) ?
N4 H4B .82(4) ?
N4 H4A .96(5) ?
N4 C3 1.495(5) ?
N4 C5 1.512(4) ?
N7 C6 1.339(4) ?
N7 C8 1.470(4) ?
N7 C11 1.471(4) ?
C1 H1A .84(5) ?
C1 H1B 1.00(6) ?
C1 C21 1.506(5) ?
C1 C2 1.517(5) ?
C2 H2A .93(4) ?
C2 H2B 1.05(5) ?
C2 C3 1.539(5) ?
C3 H3 1.02(4) ?
C3 C18 1.523(5) ?
C5 H5 .95(4) ?
C5 C16 1.518(5) ?
C5 C6 1.535(5) ?
C8 H8 .91(4) ?
C8 C81 1.515(5) ?
C8 C9 1.536(5) ?
C9 H9A .95(5) ?
C9 H9B .96(4) ?
C9 C10 1.540(5) ?
C10 C11 1.536(5) ?
C11 H11B .92(4) ?
C11 H11A .97(3) ?
C13 H13A .99(8) ?
C13 H13B 1.03(5) ?
C13 C14 1.504(7) ?
C14 H14B 1.02(5) ?
C14 H14A 1.08(5) ?
C16 H16B .94(4) ?
C16 H16C .99(5) ?
C16 H16A 1.05(4) ?
C19 C20A 1.376(11) ?
C19 C20B 1.44(2) ?
C21 C26 1.376(6) ?
C21 C22 1.386(6) ?
C22 H22 .92(4) ?
C22 C23 1.381(6) ?
C23 H23 .99(6) ?
C23 C24 1.376(8) ?
C24 H24 .93(5) ?
C24 C25 1.389(8) ?
C25 H25 .92(6) ?
C25 C26 1.392(6) ?
C26 H26 .91(4) ?
